data_4033416
loop_
_publ_author_name
'Veeraswamy, Vadlamuri'
'Goswami, Gaurav'
'Mukherjee, Satobhisha'
'Ghosh, Koena'
'Saha, Manik Lal'
'Sengupta, Arunava'
'Ghorai, Manas K.'

_publ_section_title
;
 Memory of Chirality Concept in Asymmetric Intermolecular Michael Addition
 of \a-Amino Ester Enolates to Enones and Nitroalkenes.
;
_journal_issue 3
_journal_name_full 'The Journal of organic chemistry'
_journal_page_first 1106
_journal_page_last 1115
_journal_paper_doi 10.1021/acs.joc.7b02315
_journal_volume 83
_journal_year 2018
_chemical_formula_moiety 'C25 H26 N2 O4'
_chemical_formula_sum 'C25 H26 N2 O4'
_chemical_formula_weight 418.48
_space_group_crystal_system triclinic
_space_group_IT_number 2
_space_group_name_Hall '-P 1'
_space_group_name_H-M_alt 'P -1'
_symmetry_space_group_name_Hall '-P 1'
_symmetry_space_group_name_H-M 'P -1'
_atom_sites_solution_hydrogens mixed
_audit_creation_method SHELXL-2016/6
_cell_angle_alpha 79.989(5)
_cell_angle_beta 85.653(5)
_cell_angle_gamma 70.974(5)
_cell_formula_units_Z 2
_cell_length_a 7.810(5)
_cell_length_b 10.638(5)
_cell_length_c 13.879(5)
_cell_measurement_reflns_used 5341
_cell_measurement_temperature 100(2)
_cell_measurement_theta_max 28.326
_cell_measurement_theta_min 2.0
_cell_volume 1073.3(9)
_computing_cell_refinement 'Bruker SMART'
_computing_data_collection 'Bruker SMART APEX'
_computing_data_reduction 'Bruker SAINT PLUS'
_computing_structure_refinement 'SHELXL-2016/6 (Sheldrick, 2016)'
_computing_structure_solution 'SIR97(Altomare et al. 1999)'
_diffrn_ambient_temperature 100(2)
_diffrn_measured_fraction_theta_full 0.998
_diffrn_measured_fraction_theta_max 0.995
_diffrn_measurement_device_type 'CCD area detector'
_diffrn_measurement_method 'phi and omega scan'
_diffrn_radiation_type MoK\a
_diffrn_radiation_wavelength 0.71073
_diffrn_reflns_av_R_equivalents 0.0394
_diffrn_reflns_av_unetI/netI 0.0518
_diffrn_reflns_Laue_measured_fraction_full 0.998
_diffrn_reflns_Laue_measured_fraction_max 0.995
_diffrn_reflns_limit_h_max 10
_diffrn_reflns_limit_h_min -10
_diffrn_reflns_limit_k_max 14
_diffrn_reflns_limit_k_min -14
_diffrn_reflns_limit_l_max 18
_diffrn_reflns_limit_l_min -18
_diffrn_reflns_number 16457
_diffrn_reflns_point_group_measured_fraction_full 0.998
_diffrn_reflns_point_group_measured_fraction_max 0.995
_diffrn_reflns_theta_full 25.242
_diffrn_reflns_theta_max 28.326
_diffrn_reflns_theta_min 2.051
_diffrn_source 'fine-focus sealed tube'
_exptl_absorpt_coefficient_mu 0.088
_exptl_absorpt_process_details SADABS
_exptl_crystal_colour white
_exptl_crystal_density_diffrn 1.295
_exptl_crystal_description block
_exptl_crystal_F_000 444
_exptl_crystal_size_max 0.500
_exptl_crystal_size_mid 0.200
_exptl_crystal_size_min 0.100
_exptl_transmission_factor_max 0.991
_exptl_transmission_factor_min 0.979
_refine_diff_density_max 0.335
_refine_diff_density_min -0.303
_refine_diff_density_rms 0.086
_refine_ls_extinction_method none
_refine_ls_goodness_of_fit_ref 1.095
_refine_ls_hydrogen_treatment mixed
_refine_ls_matrix_type full
_refine_ls_number_parameters 313
_refine_ls_number_reflns 5341
_refine_ls_number_restraints 0
_refine_ls_restrained_S_all 1.095
_refine_ls_R_factor_all 0.0877
_refine_ls_R_factor_gt 0.0521
_refine_ls_shift/su_max 0.001
_refine_ls_shift/su_mean 0.000
_refine_ls_structure_factor_coef Fsqd
_refine_ls_weighting_details 'w=1/[\s^2^(Fo^2^)+(0.0777P)^2^+0.0960P] where P=(Fo^2^+2Fc^2^)/3'
_refine_ls_weighting_scheme calc
_refine_ls_wR_factor_gt 0.1244
_refine_ls_wR_factor_ref 0.1499
_reflns_Friedel_coverage 0.000
_reflns_number_gt 3766
_reflns_number_total 5341
_reflns_threshold_expression 'I > 2\s(I)'
_cod_data_source_file jo7b02315_si_002.cif
_cod_data_source_block shelx
_cod_depositor_comments 'Adding full bibliography for 4033416--4033417.cif.'
_cod_database_code 4033416
_shelx_shelxl_version_number 2016/6
_shelx_space_group_comment
;
The symmetry employed for this shelxl refinement is uniquely defined
by the following loop, which should always be used as a source of
symmetry information in preference to the above space-group names.
They are only intended as comments.
;

loop_
_space_group_symop_operation_xyz
'x, y, z'
'-x, -y, -z'

loop_
_atom_site_label
_atom_site_type_symbol
_atom_site_fract_x
_atom_site_fract_y
_atom_site_fract_z
_atom_site_U_iso_or_equiv
_atom_site_adp_type
_atom_site_occupancy
_atom_site_site_symmetry_order
_atom_site_calc_flag
_atom_site_refinement_flags_posn
_atom_site_refinement_flags_adp
O1 O 0.62465(15) -0.18929(11) 0.64662(8) 0.0268(3) Uani 1 1 d . .
O3 O 0.16394(17) -0.11657(13) 1.00510(9) 0.0378(3) Uani 1 1 d . .
O2 O 0.33729(17) -0.06502(13) 0.61535(9) 0.0379(3) Uani 1 1 d . .
O4 O 0.01433(17) -0.19940(15) 0.92286(10) 0.0447(4) Uani 1 1 d . .
N1 N 0.36399(19) 0.11188(13) 0.72571(10) 0.0238(3) Uani 1 1 d . .
N2 N 0.11846(18) -0.13710(15) 0.92831(11) 0.0287(3) Uani 1 1 d . .
C9 C 0.4747(2) -0.02846(16) 0.75279(11) 0.0218(3) Uani 1 1 d . .
C13 C 0.7465(2) 0.06208(16) 0.71419(12) 0.0231(4) Uani 1 1 d . .
C12 C 0.6682(2) -0.03665(17) 0.77830(12) 0.0232(4) Uani 1 1 d . .
C1 C 0.4984(2) -0.25550(16) 0.86779(11) 0.0223(4) Uani 1 1 d . .
C20 C 0.2489(2) 0.34424(16) 0.75357(12) 0.0230(4) Uani 1 1 d . .
C2 C 0.4662(2) -0.34847(17) 0.81806(12) 0.0266(4) Uani 1 1 d . .
H2 H 0.380957 -0.318451 0.768905 0.032 Uiso 1 1 calc R U
C6 C 0.6257(2) -0.30373(17) 0.94164(11) 0.0236(4) Uani 1 1 d . .
H6 H 0.648953 -0.243738 0.976145 0.028 Uiso 1 1 calc R U
C10 C 0.4706(2) -0.09418(17) 0.66350(12) 0.0245(4) Uani 1 1 d . .
C5 C 0.7179(2) -0.44022(18) 0.96415(12) 0.0278(4) Uani 1 1 d . .
H5 H 0.802989 -0.471021 1.013359 0.033 Uiso 1 1 calc R U
C14 C 0.7796(2) 0.16339(17) 0.75322(13) 0.0278(4) Uani 1 1 d . .
H14 H 0.750217 0.170663 0.818662 0.033 Uiso 1 1 calc R U
C22 C 0.2534(2) 0.52725(18) 0.62523(14) 0.0325(4) Uani 1 1 d . .
H22 H 0.303439 0.559506 0.567097 0.039 Uiso 1 1 calc R U
C25 C 0.1044(2) 0.43215(17) 0.79754(13) 0.0261(4) Uani 1 1 d . .
H25 H 0.054132 0.400467 0.855794 0.031 Uiso 1 1 calc R U
C11 C 0.6239(3) -0.25880(19) 0.56574(14) 0.0362(5) Uani 1 1 d . .
H11A H 0.524469 -0.294302 0.574240 0.054 Uiso 1 1 calc R U
H11B H 0.735702 -0.331256 0.563915 0.054 Uiso 1 1 calc R U
H11C H 0.611092 -0.196909 0.505461 0.054 Uiso 1 1 calc R U
C19 C 0.3238(2) 0.19853(17) 0.80001(12) 0.0261(4) Uani 1 1 d . .
C8 C 0.1946(2) -0.0805(2) 0.83420(13) 0.0284(4) Uani 1 1 d . .
C24 C 0.0340(2) 0.56586(18) 0.75632(14) 0.0327(4) Uani 1 1 d . .
H24 H -0.063224 0.623405 0.786527 0.039 Uiso 1 1 calc R U
C4 C 0.6845(2) -0.53062(17) 0.91426(13) 0.0284(4) Uani 1 1 d . .
H4 H 0.746057 -0.622222 0.929969 0.034 Uiso 1 1 calc R U
C7 C 0.3967(2) -0.10586(17) 0.84411(12) 0.0242(4) Uani 1 1 d . .
C21 C 0.3235(2) 0.39346(18) 0.66671(13) 0.0279(4) Uani 1 1 d . .
H21 H 0.420820 0.336082 0.636466 0.034 Uiso 1 1 calc R U
C18 C 0.7926(2) 0.05404(18) 0.61601(13) 0.0315(4) Uani 1 1 d . .
H18 H 0.772074 -0.012672 0.587662 0.038 Uiso 1 1 calc R U
C15 C 0.8551(2) 0.25405(18) 0.69727(14) 0.0310(4) Uani 1 1 d . .
H15 H 0.874852 0.321506 0.725074 0.037 Uiso 1 1 calc R U
C23 C 0.1083(3) 0.61364(18) 0.67023(15) 0.0354(4) Uani 1 1 d . .
H23 H 0.061445 0.703623 0.642270 0.043 Uiso 1 1 calc R U
C16 C 0.9008(2) 0.24406(19) 0.60073(14) 0.0333(4) Uani 1 1 d . .
H16 H 0.952967 0.303791 0.562948 0.040 Uiso 1 1 calc R U
C3 C 0.5587(2) -0.48441(17) 0.84061(13) 0.0284(4) Uani 1 1 d . .
H3 H 0.536482 -0.544954 0.806242 0.034 Uiso 1 1 calc R U
C17 C 0.8684(3) 0.1439(2) 0.56030(14) 0.0376(5) Uani 1 1 d . .
H17 H 0.897977 0.137160 0.494801 0.045 Uiso 1 1 calc R U
H999 H 0.237(3) 0.1803(18) 0.8518(14) 0.031(5) Uiso 1 1 d . .
H990 H 0.408(2) -0.0605(16) 0.8994(12) 0.019(4) Uiso 1 1 d . .
H988 H 0.162(2) -0.1227(17) 0.7824(13) 0.026(5) Uiso 1 1 d . .
H998 H 0.440(2) 0.1878(17) 0.8332(13) 0.027(5) Uiso 1 1 d . .
H989 H 0.126(3) 0.016(2) 0.8279(14) 0.039(5) Uiso 1 1 d . .
H997 H 0.262(3) 0.1161(19) 0.6977(14) 0.032(5) Uiso 1 1 d . .
H995 H 0.746(2) -0.1304(19) 0.7781(12) 0.025(5) Uiso 1 1 d . .
H996 H 0.664(2) -0.0177(18) 0.8455(13) 0.029(5) Uiso 1 1 d . .

loop_
_atom_site_aniso_label
_atom_site_aniso_U_11
_atom_site_aniso_U_22
_atom_site_aniso_U_33
_atom_site_aniso_U_23
_atom_site_aniso_U_13
_atom_site_aniso_U_12
O1 0.0260(6) 0.0248(6) 0.0284(6) -0.0093(5) 0.0030(5) -0.0044(5)
O3 0.0364(7) 0.0413(8) 0.0274(7) -0.0060(6) 0.0010(6) -0.0012(6)
O2 0.0320(7) 0.0446(8) 0.0345(7) -0.0158(6) -0.0107(6) -0.0017(6)
O4 0.0316(7) 0.0526(9) 0.0497(9) 0.0052(7) -0.0040(6) -0.0191(7)
N1 0.0234(7) 0.0207(7) 0.0226(7) -0.0025(6) -0.0043(6) -0.0003(6)
N2 0.0192(7) 0.0275(8) 0.0307(8) 0.0014(7) 0.0002(6) 0.0012(6)
C9 0.0207(7) 0.0200(8) 0.0207(8) -0.0023(7) -0.0017(6) -0.0013(6)
C13 0.0184(7) 0.0216(8) 0.0259(9) -0.0034(7) -0.0050(6) -0.0008(6)
C12 0.0216(8) 0.0242(9) 0.0211(8) -0.0039(7) -0.0023(6) -0.0033(7)
C1 0.0192(7) 0.0237(9) 0.0215(8) -0.0017(7) 0.0030(6) -0.0054(6)
C20 0.0198(7) 0.0241(9) 0.0270(9) -0.0064(7) -0.0044(7) -0.0074(7)
C2 0.0231(8) 0.0306(9) 0.0262(9) -0.0015(7) -0.0024(7) -0.0098(7)
C6 0.0219(8) 0.0280(9) 0.0206(8) -0.0050(7) 0.0005(6) -0.0070(7)
C10 0.0246(8) 0.0239(9) 0.0237(8) -0.0033(7) 0.0001(7) -0.0061(7)
C5 0.0222(8) 0.0316(10) 0.0235(9) 0.0022(7) -0.0017(7) -0.0033(7)
C14 0.0257(8) 0.0301(9) 0.0270(9) -0.0093(8) -0.0062(7) -0.0045(7)
C22 0.0332(9) 0.0327(10) 0.0342(10) 0.0003(8) -0.0032(8) -0.0166(8)
C25 0.0241(8) 0.0266(9) 0.0297(9) -0.0078(7) 0.0003(7) -0.0093(7)
C11 0.0378(10) 0.0356(11) 0.0391(11) -0.0210(9) 0.0057(8) -0.0107(9)
C19 0.0263(8) 0.0262(9) 0.0224(9) -0.0046(7) -0.0009(7) -0.0034(7)
C8 0.0209(8) 0.0311(10) 0.0272(9) 0.0026(8) -0.0017(7) -0.0035(7)
C24 0.0290(9) 0.0249(9) 0.0429(11) -0.0107(8) 0.0001(8) -0.0045(7)
C4 0.0249(8) 0.0217(9) 0.0324(10) 0.0013(7) 0.0064(7) -0.0036(7)
C7 0.0213(8) 0.0249(9) 0.0224(9) -0.0017(7) -0.0018(6) -0.0027(7)
C21 0.0234(8) 0.0302(9) 0.0299(9) -0.0068(8) -0.0018(7) -0.0068(7)
C18 0.0382(10) 0.0318(10) 0.0294(9) -0.0101(8) 0.0024(8) -0.0160(8)
C15 0.0246(8) 0.0274(9) 0.0432(11) -0.0094(8) -0.0082(8) -0.0076(7)
C23 0.0380(10) 0.0211(9) 0.0462(12) -0.0009(8) -0.0093(9) -0.0083(8)
C16 0.0283(9) 0.0321(10) 0.0412(11) -0.0022(9) -0.0006(8) -0.0138(8)
C3 0.0295(9) 0.0260(9) 0.0336(10) -0.0069(8) 0.0038(7) -0.0138(8)
C17 0.0489(11) 0.0393(11) 0.0301(10) -0.0069(9) 0.0061(9) -0.0222(10)

loop_
_atom_type_symbol
_atom_type_description
_atom_type_scat_dispersion_real
_atom_type_scat_dispersion_imag
_atom_type_scat_source
C C 0.0033 0.0016 'International Tables Vol C Tables 4.2.6.8 and 6.1.1.4'
H H 0.0000 0.0000 'International Tables Vol C Tables 4.2.6.8 and 6.1.1.4'
N N 0.0061 0.0033 'International Tables Vol C Tables 4.2.6.8 and 6.1.1.4'
O O 0.0106 0.0060 'International Tables Vol C Tables 4.2.6.8 and 6.1.1.4'

loop_
_geom_angle_atom_site_label_1
_geom_angle_atom_site_label_2
_geom_angle_atom_site_label_3
_geom_angle
C10 O1 C11 115.86(14)
C19 N1 C9 118.06(13)
O4 N2 O3 124.38(15)
O4 N2 C8 117.72(16)
O3 N2 C8 117.90(15)
N1 C9 C10 104.56(13)
N1 C9 C12 110.14(13)
C10 C9 C12 113.25(13)
N1 C9 C7 113.64(13)
C10 C9 C7 108.03(13)
C12 C9 C7 107.33(13)
C14 C13 C18 117.52(16)
C14 C13 C12 120.10(15)
C18 C13 C12 122.36(15)
C13 C12 C9 115.60(13)
C6 C1 C2 118.10(15)
C6 C1 C7 120.33(15)
C2 C1 C7 121.57(15)
C25 C20 C21 118.71(16)
C25 C20 C19 120.24(15)
C21 C20 C19 121.04(14)
C3 C2 C1 121.07(16)
C5 C6 C1 120.62(16)
O2 C10 O1 123.41(16)
O2 C10 C9 122.55(15)
O1 C10 C9 113.99(14)
C4 C5 C6 120.52(16)
C15 C14 C13 121.79(16)
C21 C22 C23 120.14(17)
C24 C25 C20 121.16(16)
N1 C19 C20 110.24(14)
N2 C8 C7 109.86(14)
C23 C24 C25 119.73(17)
C5 C4 C3 119.60(16)
C1 C7 C8 111.12(14)
C1 C7 C9 114.83(13)
C8 C7 C9 111.13(13)
C22 C21 C20 120.29(16)
C17 C18 C13 120.77(17)
C16 C15 C14 119.89(17)
C24 C23 C22 119.95(17)
C15 C16 C17 119.20(17)
C2 C3 C4 120.08(16)
C18 C17 C16 120.82(18)

loop_
_geom_bond_atom_site_label_1
_geom_bond_atom_site_label_2
_geom_bond_distance
O1 C10 1.331(2)
O1 C11 1.449(2)
O3 N2 1.224(2)
O2 C10 1.204(2)
O4 N2 1.218(2)
N1 C19 1.451(2)
N1 C9 1.460(2)
N2 C8 1.505(2)
C9 C10 1.532(2)
C9 C12 1.549(2)
C9 C7 1.582(2)
C13 C14 1.388(2)
C13 C18 1.393(2)
C13 C12 1.510(2)
C1 C6 1.393(2)
C1 C2 1.394(2)
C1 C7 1.519(2)
C20 C25 1.388(2)
C20 C21 1.393(2)
C20 C19 1.510(2)
C2 C3 1.381(2)
C6 C5 1.385(2)
C5 C4 1.377(3)
C14 C15 1.387(3)
C22 C21 1.383(3)
C22 C23 1.390(3)
C25 C24 1.381(2)
C8 C7 1.524(2)
C24 C23 1.378(3)
C4 C3 1.383(3)
C18 C17 1.380(3)
C15 C16 1.373(3)
C16 C17 1.386(3)
